data_7126180
loop_
_publ_author_name
'Otani, Takashi'
'Sasayama, Takuma'
'Iwashimizu, Chisaki'
'Kanyiva, Kyalo Stephen'
'Kawai, Hidetoshi'
'Shibata, Takanori'

_publ_section_title
;
 Short-step synthesis and chiroptical properties of
 polyaza[5]-[9]helicenes with blue to green-colour emission.
;
_journal_issue 32
_journal_name_full 'Chemical communications (Cambridge, England)'
_journal_page_first 4484
_journal_page_last 4487
_journal_paper_doi 10.1039/d0cc01194k
_journal_volume 56
_journal_year 2020
_chemical_absolute_configuration 'CHOOSE rm ad rmad syn or unk'
_chemical_formula_moiety 'C25 H15 Cl3 N4'
_chemical_formula_sum 'C25 H15 Cl3 N4'
_chemical_formula_weight 477.78
_space_group_crystal_system orthorhombic
_space_group_IT_number 19
_space_group_name_Hall 'P 2ac 2ab'
_space_group_name_H-M_alt 'P 21 21 21'
_atom_sites_solution_hydrogens geom
_atom_sites_solution_primary direct
_atom_sites_solution_secondary difmap
_audit_update_record
;
2020-01-23 deposited with the CCDC.	2020-03-10 downloaded from the CCDC.
;
_cell_angle_alpha 90.0000
_cell_angle_beta 90.0000
_cell_angle_gamma 90.0000
_cell_formula_units_Z 8
_cell_length_a 11.2100
_cell_length_b 17.1917
_cell_length_c 19.6180
_cell_measurement_reflns_used 43085
_cell_measurement_temperature 296
_cell_measurement_theta_max 68.22
_cell_measurement_theta_min 3.42
_cell_volume 3780.760
_computing_cell_refinement 'RAPID AUTO'
_computing_data_collection 'RAPID AUTO (Rigaku, ????)'
_computing_data_reduction 'RAPID AUTO'
_computing_molecular_graphics 'CrystalStructure 4.2.4'
_computing_publication_material 'CrystalStructure 4.2.4 (Rigaku, 2016)'
_computing_structure_refinement 'SHELXL Version 2014/6 (Sheldrick, 2008)'
_computing_structure_solution 'SHELXT Version 2014/4 (Sheldrick, 2014)'
_diffrn_ambient_temperature 296
_diffrn_detector_area_resol_mean 10.000
_diffrn_measured_fraction_theta_full 0.999
_diffrn_measured_fraction_theta_max 0.999
_diffrn_measurement_device_type 'Rigaku R-AXIS RAPID'
_diffrn_measurement_method \w
_diffrn_radiation_type 'Cu K\a'
_diffrn_radiation_wavelength 1.54187
_diffrn_reflns_av_R_equivalents 0.0651
_diffrn_reflns_Laue_measured_fraction_full 0.999
_diffrn_reflns_Laue_measured_fraction_max 0.999
_diffrn_reflns_limit_h_max 13
_diffrn_reflns_limit_h_min -13
_diffrn_reflns_limit_k_max 20
_diffrn_reflns_limit_k_min -19
_diffrn_reflns_limit_l_max 23
_diffrn_reflns_limit_l_min -23
_diffrn_reflns_number 43243
_diffrn_reflns_point_group_measured_fraction_full 0.996
_diffrn_reflns_point_group_measured_fraction_max 0.995
_diffrn_reflns_theta_full 67.687
_diffrn_reflns_theta_max 68.226
_diffrn_reflns_theta_min 3.418
_diffrn_standards_number 0
_exptl_absorpt_coefficient_mu 4.585
_exptl_absorpt_correction_T_max 0.632
_exptl_absorpt_correction_T_min 0.392
_exptl_absorpt_correction_type multi-scan
_exptl_absorpt_process_details 'ABSCOR (Rigaku, 1995)'
_exptl_crystal_colour yellow
_exptl_crystal_density_diffrn 1.679
_exptl_crystal_density_method 'not measured'
_exptl_crystal_description prism
_exptl_crystal_F_000 1952.00
_exptl_crystal_size_max 0.500
_exptl_crystal_size_mid 0.500
_exptl_crystal_size_min 0.100
_refine_diff_density_max 1.08
_refine_diff_density_min -0.66
_refine_ls_abs_structure_details
;
 Flack x determined using 2684 quotients [(I+)-(I-)]/[(I+)+(I-)]
 (Parsons, Flack and Wagner, Acta Cryst. B69 (2013) 249-259).
;
_refine_ls_abs_structure_Flack 0.054(6)
_refine_ls_extinction_method none
_refine_ls_goodness_of_fit_ref 1.021
_refine_ls_hydrogen_treatment constr
_refine_ls_number_parameters 532
_refine_ls_number_reflns 6904
_refine_ls_number_restraints 0
_refine_ls_R_factor_all 0.0667
_refine_ls_R_factor_gt 0.0628
_refine_ls_shift/su_max 0.000
_refine_ls_structure_factor_coef Fsqd
_refine_ls_weighting_details 'w = 1/[\s^2^(Fo^2^)+(0.0943P)^2^+4.0205P] where P=(Fo^2^+2Fc^2^)/3'
_refine_ls_weighting_scheme calc
_refine_ls_wR_factor_gt 0.1660
_refine_ls_wR_factor_ref 0.1696
_reflns_Friedel_coverage 0.780
_reflns_Friedel_fraction_full 0.991
_reflns_Friedel_fraction_max 0.990
_reflns_number_gt 6478
_reflns_number_total 6904
_reflns_threshold_expression F^2^>2.0\s(F^2^)
_cod_data_source_file d0cc01194k2.cif
_cod_data_source_block d0610-sasayama
_cod_depositor_comments 'Adding full bibliography for 7126178--7126180.cif.'
_cod_original_cell_volume 3780.7647
_cod_database_code 7126180
_shelxl_version_number 2014/6

loop_
_space_group_symop_id
_space_group_symop_operation_xyz
1 +X,+Y,+Z
2 1/2-X,-Y,1/2+Z
3 1/2+X,1/2-Y,-Z
4 -X,1/2+Y,1/2-Z

loop_
_atom_site_label
_atom_site_type_symbol
_atom_site_fract_x
_atom_site_fract_y
_atom_site_fract_z
_atom_site_U_iso_or_equiv
_atom_site_adp_type
_atom_site_occupancy
_atom_site_site_symmetry_order
_atom_site_calc_flag
_atom_site_refinement_flags_posn
_atom_site_refinement_flags_adp
_atom_site_refinement_flags_occupancy
_atom_site_disorder_assembly
_atom_site_disorder_group
Cl7 Cl 0.6870(4) 0.3282(2) 0.6666(4) 0.245(4) Uani 1 1 d . . . . .
Cl61 Cl 0.49808(16) 0.40348(11) 0.59523(10) 0.0719(5) Uani 1 1 d . . . . .
N2 N 0.8367(3) 0.2387(2) 0.91705(18) 0.0264(7) Uani 1 1 d . . . . .
N3 N 0.0561(4) 0.0848(2) 0.77920(19) 0.0341(9) Uani 1 1 d . . . . .
N4 N 0.0304(3) 0.1915(2) 0.63232(19) 0.0309(8) Uani 1 1 d . . . . .
N5 N 0.5954(3) 0.3586(2) 0.8854(2) 0.0335(8) Uani 1 1 d . . . . .
N6 N 0.7932(4) 0.1257(2) 0.9708(2) 0.0381(10) Uani 1 1 d . . . . .
N8 N 0.1728(4) 0.2832(3) 0.6154(2) 0.0422(10) Uani 1 1 d . . . . .
N9 N 0.2424(4) 0.0734(3) 0.8227(2) 0.0449(11) Uani 1 1 d . . . . .
N60 N 0.4177(4) 0.2961(3) 0.8740(2) 0.0465(11) Uani 1 1 d . . . . .
C11 C 1.0350(4) 0.2678(3) 0.8779(2) 0.0314(10) Uani 1 1 d . . . . .
C12 C -0.0613(4) 0.0620(3) 0.6243(2) 0.0303(9) Uani 1 1 d . . . . .
H12 H -0.0095 0.0422 0.6571 0.036 Uiso 1 1 calc R U . . .
C13 C 0.8792(4) 0.1714(3) 0.9498(2) 0.0307(10) Uani 1 1 d . . . . .
C14 C 0.9117(4) 0.2815(2) 0.8734(2) 0.0288(9) Uani 1 1 d . . . . .
C15 C 0.7129(4) 0.2338(3) 0.9212(2) 0.0301(9) Uani 1 1 d . . . . .
C16 C -0.0547(4) 0.1399(3) 0.6046(2) 0.0301(9) Uani 1 1 d . . . . .
C17 C 0.6904(5) 0.1613(3) 0.9517(3) 0.0373(11) Uani 1 1 d . . . . .
C18 C -0.1276(4) 0.1686(3) 0.5521(3) 0.0359(10) Uani 1 1 d . . . . .
C19 C 0.1158(4) 0.1805(3) 0.6827(2) 0.0312(9) Uani 1 1 d . . . . .
C20 C 0.8665(4) 0.3314(3) 0.8237(2) 0.0318(10) Uani 1 1 d . . . . .
H20 H 0.7846 0.3386 0.8194 0.038 Uiso 1 1 calc R U . . .
C21 C -0.0687(5) 0.0823(3) 0.7867(2) 0.0342(10) Uani 1 1 d . . . . .
C22 C 0.1281(4) 0.1330(3) 0.7407(2) 0.0327(10) Uani 1 1 d . . . . .
C23 C 0.6578(4) 0.4259(3) 0.9064(2) 0.0342(10) Uani 1 1 d . . . . .
C24 C 0.1317(5) 0.0488(3) 0.8270(3) 0.0399(12) Uani 1 1 d . . . . .
C25 C 0.2062(5) 0.2351(3) 0.6685(2) 0.0380(11) Uani 1 1 d . . . . .
C26 C 0.7574(4) 0.4228(3) 0.9478(2) 0.0330(10) Uani 1 1 d . . . . .
H26 H 0.7884 0.3751 0.9614 0.040 Uiso 1 1 calc R U . . .
C27 C -0.1464(5) 0.0146(3) 0.5942(2) 0.0367(11) Uani 1 1 d . . . . .
H27 H -0.1518 -0.0373 0.6074 0.044 Uiso 1 1 calc R U . . .
C28 C 0.6150(4) 0.2803(3) 0.9025(2) 0.0317(10) Uani 1 1 d . . . . .
C29 C 0.0677(5) 0.2567(3) 0.5952(2) 0.0371(11) Uani 1 1 d . . . . .
C30 C 1.0800(4) 0.2076(3) 0.9216(2) 0.0358(11) Uani 1 1 d . . . . .
H30 H 1.1619 0.2018 0.9272 0.043 Uiso 1 1 calc R U . . .
C31 C -0.1446(5) 0.1368(3) 0.7568(2) 0.0361(10) Uani 1 1 d . . . . .
H31 H -0.1133 0.1785 0.7326 0.043 Uiso 1 1 calc R U . . .
C32 C 0.2428(5) 0.1282(3) 0.7712(2) 0.0392(11) Uani 1 1 d . . . . .
C33 C 0.5023(4) 0.2447(3) 0.8992(3) 0.0390(11) Uani 1 1 d . . . . .
C34 C 0.6073(5) 0.4979(3) 0.8873(3) 0.0403(11) Uani 1 1 d . . . . .
C35 C 1.0050(5) 0.1596(3) 0.9545(2) 0.0363(11) Uani 1 1 d . . . . .
H35 H 1.0351 0.1187 0.9804 0.044 Uiso 1 1 calc R U . . .
C36 C 0.8105(4) 0.4908(3) 0.9688(3) 0.0384(11) Uani 1 1 d . . . . .
H36 H 0.8777 0.4887 0.9965 0.046 Uiso 1 1 calc R U . . .
C37 C 1.1110(4) 0.3089(3) 0.8340(3) 0.0379(11) Uani 1 1 d . . . . .
H37 H 1.1931 0.3023 0.8375 0.046 Uiso 1 1 calc R U . . .
C38 C -0.2229(5) 0.0428(3) 0.5452(3) 0.0421(12) Uani 1 1 d . . . . .
H38 H -0.2811 0.0105 0.5268 0.051 Uiso 1 1 calc R U . . .
C39 C -0.2136(5) 0.1189(3) 0.5234(3) 0.0399(11) Uani 1 1 d . . . . .
H39 H -0.2644 0.1373 0.4896 0.048 Uiso 1 1 calc R U . . .
C40 C 0.9437(5) 0.3700(3) 0.7810(3) 0.0397(11) Uani 1 1 d . . . . .
H40 H 0.9137 0.4040 0.7483 0.048 Uiso 1 1 calc R U . . .
C41 C 0.5731(5) 0.1296(3) 0.9533(3) 0.0433(12) Uani 1 1 d . . . . .
H41 H 0.5595 0.0819 0.9744 0.052 Uiso 1 1 calc R U . . .
C42 C -0.0065(5) 0.2848(3) 0.5422(3) 0.0441(12) Uani 1 1 d . . . . .
H42 H 0.0115 0.3315 0.5206 0.053 Uiso 1 1 calc R U . . .
C43 C -0.1155(5) 0.0227(3) 0.8286(3) 0.0434(12) Uani 1 1 d . . . . .
C44 C 0.7653(5) 0.5626(3) 0.9493(3) 0.0451(12) Uani 1 1 d . . . . .
H44 H 0.8022 0.6082 0.9637 0.054 Uiso 1 1 calc R U . . .
C45 C -0.2654(5) 0.1285(3) 0.7634(3) 0.0459(13) Uani 1 1 d . . . . .
H45 H -0.3157 0.1649 0.7433 0.055 Uiso 1 1 calc R U . . .
C46 C 0.3163(5) 0.2338(3) 0.7030(3) 0.0442(13) Uani 1 1 d . . . . .
H46 H 0.3748 0.2704 0.6930 0.053 Uiso 1 1 calc R U . . .
C47 C 0.3362(5) 0.1779(3) 0.7513(3) 0.0464(13) Uani 1 1 d . . . . .
H47 H 0.4113 0.1728 0.7710 0.056 Uiso 1 1 calc R U . . .
C48 C 0.6658(5) 0.5658(3) 0.9087(3) 0.0485(13) Uani 1 1 d . . . . .
H48 H 0.6365 0.6140 0.8950 0.058 Uiso 1 1 calc R U . . .
C49 C 0.4812(5) 0.1689(3) 0.9242(3) 0.0450(13) Uani 1 1 d . . . . .
H49 H 0.4060 0.1464 0.9208 0.054 Uiso 1 1 calc R U . . .
C50 C -0.1029(5) 0.2438(3) 0.5234(3) 0.0444(12) Uani 1 1 d . . . . .
H50 H -0.1547 0.2645 0.4911 0.053 Uiso 1 1 calc R U . . .
C51 C 0.4744(4) 0.3628(3) 0.8665(3) 0.0415(12) Uani 1 1 d . . . . .
C52 C 1.0656(5) 0.3589(3) 0.7860(3) 0.0433(12) Uani 1 1 d . . . . .
H52 H 1.1168 0.3853 0.7568 0.052 Uiso 1 1 calc R U . . .
C53 C -0.0368(6) -0.0227(3) 0.8691(3) 0.0521(15) Uani 1 1 d . . . . .
H53 H -0.0677 -0.0634 0.8948 0.063 Uiso 1 1 calc R U . . .
C54 C -0.2400(6) 0.0155(4) 0.8327(3) 0.0508(15) Uani 1 1 d . . . . .
H54 H -0.2729 -0.0247 0.8583 0.061 Uiso 1 1 calc R U . . .
C55 C 0.0799(6) -0.0086(3) 0.8713(3) 0.0511(15) Uani 1 1 d . . . . .
H55 H 0.1281 -0.0360 0.9016 0.061 Uiso 1 1 calc R U . . .
C56 C 0.4953(6) 0.5008(4) 0.8524(3) 0.0562(15) Uani 1 1 d . . . . .
H56 H 0.4678 0.5481 0.8355 0.067 Uiso 1 1 calc R U . . .
C57 C -0.3143(6) 0.0665(4) 0.7996(3) 0.0533(15) Uani 1 1 d . . . . .
H57 H -0.3966 0.0598 0.8013 0.064 Uiso 1 1 calc R U . . .
C58 C 0.4291(5) 0.4365(4) 0.8436(3) 0.0557(15) Uani 1 1 d . . . . .
H58 H 0.3546 0.4396 0.8229 0.067 Uiso 1 1 calc R U . . .
C59 C 0.5859(10) 0.4051(6) 0.6807(12) 0.199(10) Uani 1 1 d . . . . .
H59A H 0.6268 0.4543 0.6874 0.239 Uiso 1 1 calc R U . . .
H59B H 0.5343 0.3949 0.7193 0.239 Uiso 1 1 calc R U . . .

loop_
_atom_site_aniso_label
_atom_site_aniso_U_11
_atom_site_aniso_U_22
_atom_site_aniso_U_33
_atom_site_aniso_U_23
_atom_site_aniso_U_13
_atom_site_aniso_U_12
Cl7 0.174(4) 0.138(3) 0.424(9) 0.111(4) -0.197(5) -0.043(3)
Cl61 0.0556(9) 0.0730(10) 0.0871(12) 0.0107(9) -0.0041(9) -0.0028(8)
N2 0.0273(18) 0.0270(17) 0.0249(17) 0.0016(14) -0.0016(14) 0.0001(15)
N3 0.042(2) 0.0298(19) 0.0307(19) -0.0026(15) -0.0053(17) 0.0024(17)
N4 0.033(2) 0.0282(18) 0.0310(19) 0.0001(15) -0.0027(16) -0.0045(15)
N5 0.0238(18) 0.040(2) 0.036(2) -0.0022(17) -0.0030(16) 0.0040(16)
N6 0.048(3) 0.031(2) 0.036(2) 0.0038(16) -0.0029(19) -0.0052(18)
N8 0.048(2) 0.042(2) 0.037(2) 0.0013(18) 0.0028(19) -0.015(2)
N9 0.050(3) 0.043(2) 0.041(2) -0.0075(19) -0.011(2) 0.012(2)
N60 0.025(2) 0.061(3) 0.053(3) -0.021(2) -0.0034(19) -0.002(2)
C11 0.029(2) 0.031(2) 0.034(2) -0.0123(18) -0.0030(19) -0.0010(18)
C12 0.033(2) 0.028(2) 0.029(2) -0.0012(18) 0.0020(19) -0.0015(18)
C13 0.041(3) 0.027(2) 0.024(2) 0.0002(17) -0.0013(19) 0.0028(19)
C14 0.030(2) 0.026(2) 0.031(2) -0.0031(17) 0.0026(18) -0.0004(17)
C15 0.029(2) 0.035(2) 0.027(2) -0.0044(18) -0.0012(18) -0.0053(19)
C16 0.031(2) 0.030(2) 0.029(2) -0.0032(17) -0.0001(18) -0.0012(18)
C17 0.043(3) 0.035(2) 0.034(2) -0.0058(19) 0.004(2) -0.008(2)
C18 0.039(3) 0.033(2) 0.036(2) 0.0021(19) -0.006(2) 0.001(2)
C19 0.033(2) 0.031(2) 0.030(2) -0.0055(18) -0.0030(18) -0.0030(19)
C20 0.031(2) 0.032(2) 0.032(2) 0.0003(18) 0.0047(19) -0.0004(18)
C21 0.045(3) 0.031(2) 0.027(2) -0.0094(18) 0.0023(19) -0.004(2)
C22 0.038(3) 0.029(2) 0.030(2) -0.0078(18) -0.0021(19) 0.0002(19)
C23 0.032(2) 0.038(2) 0.033(2) 0.002(2) 0.0001(19) 0.003(2)
C24 0.057(3) 0.031(2) 0.032(2) -0.0051(19) -0.006(2) 0.008(2)
C25 0.041(3) 0.040(3) 0.034(2) -0.007(2) 0.001(2) -0.004(2)
C26 0.031(2) 0.030(2) 0.037(2) 0.0038(19) 0.0020(19) 0.0039(19)
C27 0.046(3) 0.029(2) 0.036(2) -0.0003(19) -0.001(2) -0.005(2)
C28 0.028(2) 0.036(2) 0.032(2) -0.0039(19) 0.0006(18) -0.0018(19)
C29 0.047(3) 0.027(2) 0.037(2) -0.0013(19) 0.001(2) -0.008(2)
C30 0.027(2) 0.042(3) 0.039(2) -0.011(2) -0.007(2) 0.007(2)
C31 0.046(3) 0.031(2) 0.031(2) -0.0042(19) 0.003(2) -0.001(2)
C32 0.039(3) 0.047(3) 0.032(2) -0.011(2) -0.011(2) 0.006(2)
C33 0.029(2) 0.052(3) 0.036(2) -0.013(2) 0.003(2) -0.006(2)
C34 0.037(3) 0.044(3) 0.040(3) 0.007(2) -0.001(2) 0.010(2)
C35 0.045(3) 0.033(2) 0.031(2) -0.0021(19) -0.010(2) 0.013(2)
C36 0.030(2) 0.037(2) 0.049(3) 0.001(2) 0.001(2) -0.003(2)
C37 0.027(2) 0.038(3) 0.048(3) -0.009(2) 0.005(2) -0.003(2)
C38 0.045(3) 0.035(2) 0.047(3) -0.005(2) -0.008(2) -0.008(2)
C39 0.040(3) 0.041(3) 0.039(2) 0.001(2) -0.010(2) -0.001(2)
C40 0.048(3) 0.034(2) 0.037(2) 0.005(2) 0.006(2) 0.002(2)
C41 0.044(3) 0.042(3) 0.044(3) -0.005(2) 0.008(2) -0.020(2)
C42 0.059(3) 0.032(2) 0.041(3) 0.010(2) -0.002(3) -0.010(2)
C43 0.068(4) 0.031(2) 0.031(2) -0.005(2) 0.003(2) -0.008(2)
C44 0.038(3) 0.033(3) 0.065(3) 0.002(2) 0.007(3) -0.004(2)
C45 0.043(3) 0.054(3) 0.041(3) -0.008(2) 0.002(2) 0.001(2)
C46 0.040(3) 0.051(3) 0.042(3) -0.013(2) 0.001(2) -0.013(2)
C47 0.035(3) 0.061(3) 0.043(3) -0.019(3) -0.008(2) 0.001(2)
C48 0.050(3) 0.034(3) 0.061(3) 0.008(2) 0.007(3) 0.008(2)
C49 0.033(3) 0.054(3) 0.048(3) -0.017(2) 0.007(2) -0.018(2)
C50 0.058(3) 0.033(2) 0.042(3) 0.004(2) -0.011(3) 0.000(2)
C51 0.027(2) 0.059(3) 0.039(2) -0.010(2) -0.006(2) 0.008(2)
C52 0.045(3) 0.036(3) 0.049(3) -0.001(2) 0.021(2) -0.011(2)
C53 0.087(5) 0.034(3) 0.036(3) 0.001(2) 0.003(3) -0.007(3)
C54 0.060(4) 0.054(3) 0.038(3) -0.010(3) 0.016(3) -0.024(3)
C55 0.083(4) 0.037(3) 0.033(3) 0.001(2) -0.011(3) 0.009(3)
C56 0.053(3) 0.057(3) 0.059(3) 0.000(3) -0.011(3) 0.025(3)
C57 0.048(3) 0.065(4) 0.047(3) -0.013(3) 0.012(3) -0.016(3)
C58 0.038(3) 0.070(4) 0.059(4) -0.008(3) -0.019(3) 0.018(3)
C59 0.084(7) 0.061(6) 0.45(3) -0.051(11) -0.091(12) -0.026(5)

loop_
_atom_type_symbol
_atom_type_description
_atom_type_scat_dispersion_real
_atom_type_scat_dispersion_imag
_atom_type_scat_source
C C 0.0181 0.0091
;
International Tables for Crystallography
(Vol. C, Tables 4.2.6.8 and 6.1.1.4)
;
H H 0.0000 0.0000
;
International Tables for Crystallography
(Vol. C, Table 6.1.1.4)
;
N N 0.0311 0.0180
;
International Tables for Crystallography
(Vol. C, Tables 4.2.6.8 and 6.1.1.4)
;
Cl Cl 0.3639 0.7018
;
International Tables for Crystallography
(Vol. C, Tables 4.2.6.8 and 6.1.1.4)
;

loop_
_geom_angle_atom_site_label_1
_geom_angle_atom_site_label_2
_geom_angle_atom_site_label_3
_geom_angle
_geom_angle_site_symmetry_1
_geom_angle_site_symmetry_3
_geom_angle_publ_flag
C15 N2 C13 105.1(4) . . ?
C15 N2 C14 131.5(4) . . ?
C13 N2 C14 120.4(4) . . ?
C22 N3 C21 131.0(4) . . ?
C22 N3 C24 106.1(4) . . ?
C21 N3 C24 121.0(4) . . ?
C19 N4 C29 105.8(4) . . ?
C19 N4 C16 130.9(4) . . ?
C29 N4 C16 120.3(4) . . ?
C28 N5 C51 105.3(4) . . ?
C28 N5 C23 129.7(4) . . ?
C51 N5 C23 120.7(4) . . ?
C13 N6 C17 105.5(4) . . ?
C29 N8 C25 105.1(4) . . ?
C24 N9 C32 105.7(4) . . ?
C51 N60 C33 105.3(4) . . ?
C37 C11 C14 118.3(5) . . ?
C37 C11 C30 121.1(4) . . ?
C14 C11 C30 120.3(4) . . ?
C27 C12 C16 118.8(4) . . ?
C27 C12 H12 120.6 . . ?
C16 C12 H12 120.6 . . ?
N6 C13 N2 112.8(4) . . ?
N6 C13 C35 128.4(4) . . ?
N2 C13 C35 118.7(4) . . ?
C20 C14 C11 120.3(4) . . ?
C20 C14 N2 122.0(4) . . ?
C11 C14 N2 117.5(4) . . ?
N2 C15 C17 104.9(4) . . ?
N2 C15 C28 136.7(4) . . ?
C17 C15 C28 118.4(4) . . ?
C12 C16 C18 120.6(4) . . ?
C12 C16 N4 122.1(4) . . ?
C18 C16 N4 117.1(4) . . ?
N6 C17 C15 111.4(4) . . ?
N6 C17 C41 127.2(5) . . ?
C15 C17 C41 121.1(5) . . ?
C39 C18 C16 118.6(4) . . ?
C39 C18 C50 121.6(4) . . ?
C16 C18 C50 119.4(4) . . ?
N4 C19 C25 105.3(4) . . ?
N4 C19 C22 136.2(4) . . ?
C25 C19 C22 118.4(4) . . ?
C40 C20 C14 119.6(5) . . ?
C40 C20 H20 120.2 . . ?
C14 C20 H20 120.2 . . ?
C31 C21 N3 122.8(4) . . ?
C31 C21 C43 120.3(5) . . ?
N3 C21 C43 116.8(5) . . ?
N3 C22 C19 137.1(4) . . ?
N3 C22 C32 105.2(4) . . ?
C19 C22 C32 117.6(5) . . ?
C26 C23 N5 122.7(4) . . ?
C26 C23 C34 120.9(5) . . ?
N5 C23 C34 116.3(4) . . ?
N9 C24 N3 112.5(5) . . ?
N9 C24 C55 129.9(5) . . ?
N3 C24 C55 117.5(5) . . ?
N8 C25 C46 127.5(5) . . ?
N8 C25 C19 110.7(4) . . ?
C46 C25 C19 121.7(5) . . ?
C36 C26 C23 119.6(4) . . ?
C36 C26 H26 120.2 . . ?
C23 C26 H26 120.2 . . ?
C38 C27 C12 121.3(4) . . ?
C38 C27 H27 119.3 . . ?
C12 C27 H27 119.3 . . ?
N5 C28 C33 105.4(4) . . ?
N5 C28 C15 136.8(4) . . ?
C33 C28 C15 117.8(4) . . ?
N8 C29 N4 112.7(4) . . ?
N8 C29 C42 128.7(5) . . ?
N4 C29 C42 118.6(4) . . ?
C35 C30 C11 120.6(4) . . ?
C35 C30 H30 119.7 . . ?
C11 C30 H30 119.7 . . ?
C45 C31 C21 119.6(5) . . ?
C45 C31 H31 120.2 . . ?
C21 C31 H31 120.2 . . ?
N9 C32 C47 128.3(5) . . ?
N9 C32 C22 110.1(5) . . ?
C47 C32 C22 121.4(5) . . ?
N60 C33 C28 110.8(5) . . ?
N60 C33 C49 126.6(5) . . ?
C28 C33 C49 122.4(5) . . ?
C48 C34 C23 117.6(5) . . ?
C48 C34 C56 121.6(5) . . ?
C23 C34 C56 120.6(5) . . ?
C30 C35 C13 120.0(4) . . ?
C30 C35 H35 120.0 . . ?
C13 C35 H35 120.0 . . ?
C26 C36 C44 121.1(5) . . ?
C26 C36 H36 119.5 . . ?
C44 C36 H36 119.5 . . ?
C52 C37 C11 120.7(5) . . ?
C52 C37 H37 119.6 . . ?
C11 C37 H37 119.6 . . ?
C27 C38 C39 120.2(5) . . ?
C27 C38 H38 119.9 . . ?
C39 C38 H38 119.9 . . ?
C38 C39 C18 120.3(5) . . ?
C38 C39 H39 119.8 . . ?
C18 C39 H39 119.8 . . ?
C20 C40 C52 120.8(5) . . ?
C20 C40 H40 119.6 . . ?
C52 C40 H40 119.6 . . ?
C49 C41 C17 120.0(5) . . ?
C49 C41 H41 120.0 . . ?
C17 C41 H41 120.0 . . ?
C50 C42 C29 119.7(4) . . ?
C50 C42 H42 120.1 . . ?
C29 C42 H42 120.1 . . ?
C54 C43 C21 117.8(5) . . ?
C54 C43 C53 122.5(5) . . ?
C21 C43 C53 119.5(6) . . ?
C48 C44 C36 119.5(5) . . ?
C48 C44 H44 120.2 . . ?
C36 C44 H44 120.2 . . ?
C31 C45 C57 121.2(6) . . ?
C31 C45 H45 119.4 . . ?
C57 C45 H45 119.4 . . ?
C47 C46 C25 119.2(5) . . ?
C47 C46 H46 120.4 . . ?
C25 C46 H46 120.4 . . ?
C46 C47 C32 119.8(5) . . ?
C46 C47 H47 120.1 . . ?
C32 C47 H47 120.1 . . ?
C44 C48 C34 121.3(5) . . ?
C44 C48 H48 119.3 . . ?
C34 C48 H48 119.3 . . ?
C41 C49 C33 118.5(5) . . ?
C41 C49 H49 120.7 . . ?
C33 C49 H49 120.7 . . ?
C42 C50 C18 121.3(5) . . ?
C42 C50 H50 119.3 . . ?
C18 C50 H50 119.3 . . ?
N60 C51 N5 112.9(5) . . ?
N60 C51 C58 129.2(5) . . ?
N5 C51 C58 117.9(5) . . ?
C37 C52 C40 120.1(5) . . ?
C37 C52 H52 119.9 . . ?
C40 C52 H52 119.9 . . ?
C55 C53 C43 121.9(5) . . ?
C55 C53 H53 119.0 . . ?
C43 C53 H53 119.0 . . ?
C57 C54 C43 121.3(5) . . ?
C57 C54 H54 119.4 . . ?
C43 C54 H54 119.4 . . ?
C53 C55 C24 120.1(5) . . ?
C53 C55 H55 119.9 . . ?
C24 C55 H55 119.9 . . ?
C58 C56 C34 121.1(5) . . ?
C58 C56 H56 119.4 . . ?
C34 C56 H56 119.4 . . ?
C54 C57 C45 119.4(5) . . ?
C54 C57 H57 120.3 . . ?
C45 C57 H57 120.3 . . ?
C56 C58 C51 119.4(5) . . ?
C56 C58 H58 120.3 . . ?
C51 C58 H58 120.3 . . ?
Cl7 C59 Cl61 100.3(9) . . ?
Cl7 C59 H59A 111.7 . . ?
Cl61 C59 H59A 111.7 . . ?
Cl7 C59 H59B 111.7 . . ?
Cl61 C59 H59B 111.7 . . ?
H59A C59 H59B 109.5 . . ?

loop_
_geom_bond_atom_site_label_1
_geom_bond_atom_site_label_2
_geom_bond_distance
_geom_bond_site_symmetry_2
_geom_bond_publ_flag
Cl7 C59 1.763(13) . ?
Cl61 C59 1.944(18) . ?
N2 C15 1.393(6) . ?
N2 C13 1.407(6) . ?
N2 C14 1.408(6) . ?
N3 C22 1.382(6) . ?
N3 C21 1.408(7) . ?
N3 C24 1.407(6) . ?
N4 C19 1.389(6) . ?
N4 C29 1.401(6) . ?
N4 C16 1.412(6) . ?
N5 C28 1.405(6) . ?
N5 C51 1.409(6) . ?
N5 C23 1.413(6) . ?
N6 C13 1.310(6) . ?
N6 C17 1.358(7) . ?
N8 C29 1.324(7) . ?
N8 C25 1.382(7) . ?
N9 C24 1.314(7) . ?
N9 C32 1.381(7) . ?
N60 C51 1.321(7) . ?
N60 C33 1.386(7) . ?
C11 C37 1.403(7) . ?
C11 C14 1.405(6) . ?
C11 C30 1.436(7) . ?
C12 C27 1.387(7) . ?
C12 C16 1.397(6) . ?
C12 H12 0.9300 . ?
C13 C35 1.429(7) . ?
C14 C20 1.395(7) . ?
C15 C17 1.404(7) . ?
C15 C28 1.406(6) . ?
C16 C18 1.405(7) . ?
C17 C41 1.424(7) . ?
C18 C39 1.406(7) . ?
C18 C50 1.437(7) . ?
C19 C25 1.408(7) . ?
C19 C22 1.407(7) . ?
C20 C40 1.375(7) . ?
C20 H20 0.9300 . ?
C21 C31 1.395(7) . ?
C21 C43 1.414(7) . ?
C22 C32 1.421(7) . ?
C23 C26 1.383(7) . ?
C23 C34 1.412(7) . ?
C24 C55 1.437(8) . ?
C25 C46 1.408(7) . ?
C26 C36 1.375(7) . ?
C26 H26 0.9300 . ?
C27 C38 1.377(7) . ?
C27 H27 0.9300 . ?
C28 C33 1.405(7) . ?
C29 C42 1.416(8) . ?
C30 C35 1.343(7) . ?
C30 H30 0.9300 . ?
C31 C45 1.367(8) . ?
C31 H31 0.9300 . ?
C32 C47 1.407(8) . ?
C33 C49 1.413(8) . ?
C34 C48 1.403(8) . ?
C34 C56 1.431(8) . ?
C35 H35 0.9300 . ?
C36 C44 1.387(7) . ?
C36 H36 0.9300 . ?
C37 C52 1.372(8) . ?
C37 H37 0.9300 . ?
C38 C39 1.380(7) . ?
C38 H38 0.9300 . ?
C39 H39 0.9300 . ?
C40 C52 1.383(8) . ?
C40 H40 0.9300 . ?
C41 C49 1.359(8) . ?
C41 H41 0.9300 . ?
C42 C50 1.343(8) . ?
C42 H42 0.9300 . ?
C43 C54 1.404(9) . ?
C43 C53 1.420(8) . ?
C44 C48 1.373(8) . ?
C44 H44 0.9300 . ?
C45 C57 1.393(8) . ?
C45 H45 0.9300 . ?
C46 C47 1.369(8) . ?
C46 H46 0.9300 . ?
C47 H47 0.9300 . ?
C48 H48 0.9300 . ?
C49 H49 0.9300 . ?
C50 H50 0.9300 . ?
C51 C58 1.436(8) . ?
C52 H52 0.9300 . ?
C53 C55 1.331(10) . ?
C53 H53 0.9300 . ?
C54 C57 1.373(9) . ?
C54 H54 0.9300 . ?
C55 H55 0.9300 . ?
C56 C58 1.343(9) . ?
C56 H56 0.9300 . ?
C57 H57 0.9300 . ?
C58 H58 0.9300 . ?
C59 H59A 0.9700 . ?
C59 H59B 0.9700 . ?

loop_
_geom_torsion_atom_site_label_1
_geom_torsion_atom_site_label_2
_geom_torsion_atom_site_label_3
_geom_torsion_atom_site_label_4
_geom_torsion
_geom_torsion_site_symmetry_1
_geom_torsion_site_symmetry_2
_geom_torsion_site_symmetry_3
_geom_torsion_site_symmetry_4
_geom_torsion_publ_flag
C17 N6 C13 N2 0.8(5) . . . . ?
C17 N6 C13 C35 -177.3(5) . . . . ?
C15 N2 C13 N6 2.3(5) . . . . ?
C14 N2 C13 N6 -160.3(4) . . . . ?
C15 N2 C13 C35 -179.4(4) . . . . ?
C14 N2 C13 C35 18.0(6) . . . . ?
C37 C11 C14 C20 3.9(7) . . . . ?
C30 C11 C14 C20 -170.2(4) . . . . ?
C37 C11 C14 N2 179.0(4) . . . . ?
C30 C11 C14 N2 4.9(6) . . . . ?
C15 N2 C14 C20 1.2(7) . . . . ?
C13 N2 C14 C20 158.5(4) . . . . ?
C15 N2 C14 C11 -173.8(4) . . . . ?
C13 N2 C14 C11 -16.5(6) . . . . ?
C13 N2 C15 C17 -4.1(5) . . . . ?
C14 N2 C15 C17 155.6(4) . . . . ?
C13 N2 C15 C28 177.1(5) . . . . ?
C14 N2 C15 C28 -23.1(8) . . . . ?
C27 C12 C16 C18 -4.0(7) . . . . ?
C27 C12 C16 N4 -179.2(4) . . . . ?
C19 N4 C16 C12 -3.0(7) . . . . ?
C29 N4 C16 C12 154.4(4) . . . . ?
C19 N4 C16 C18 -178.4(5) . . . . ?
C29 N4 C16 C18 -20.9(6) . . . . ?
C13 N6 C17 C15 -3.6(5) . . . . ?
C13 N6 C17 C41 169.5(5) . . . . ?
N2 C15 C17 N6 5.0(5) . . . . ?
C28 C15 C17 N6 -176.0(4) . . . . ?
N2 C15 C17 C41 -168.7(4) . . . . ?
C28 C15 C17 C41 10.3(7) . . . . ?
C12 C16 C18 C39 4.7(7) . . . . ?
N4 C16 C18 C39 -179.8(4) . . . . ?
C12 C16 C18 C50 -167.5(5) . . . . ?
N4 C16 C18 C50 8.0(7) . . . . ?
C29 N4 C19 C25 -6.0(5) . . . . ?
C16 N4 C19 C25 153.9(5) . . . . ?
C29 N4 C19 C22 171.4(5) . . . . ?
C16 N4 C19 C22 -28.7(9) . . . . ?
C11 C14 C20 C40 -3.1(7) . . . . ?
N2 C14 C20 C40 -177.9(4) . . . . ?
C22 N3 C21 C31 -4.8(7) . . . . ?
C24 N3 C21 C31 157.1(4) . . . . ?
C22 N3 C21 C43 177.5(4) . . . . ?
C24 N3 C21 C43 -20.7(6) . . . . ?
C21 N3 C22 C19 -22.0(9) . . . . ?
C24 N3 C22 C19 174.1(5) . . . . ?
C21 N3 C22 C32 159.3(5) . . . . ?
C24 N3 C22 C32 -4.6(5) . . . . ?
N4 C19 C22 N3 -11.7(10) . . . . ?
C25 C19 C22 N3 165.4(5) . . . . ?
N4 C19 C22 C32 166.9(5) . . . . ?
C25 C19 C22 C32 -16.0(7) . . . . ?
C28 N5 C23 C26 2.7(7) . . . . ?
C51 N5 C23 C26 155.7(5) . . . . ?
C28 N5 C23 C34 -172.2(5) . . . . ?
C51 N5 C23 C34 -19.2(6) . . . . ?
C32 N9 C24 N3 0.7(6) . . . . ?
C32 N9 C24 C55 179.4(5) . . . . ?
C22 N3 C24 N9 2.6(5) . . . . ?
C21 N3 C24 N9 -163.3(4) . . . . ?
C22 N3 C24 C55 -176.3(4) . . . . ?
C21 N3 C24 C55 17.9(6) . . . . ?
C29 N8 C25 C46 173.1(5) . . . . ?
C29 N8 C25 C19 -3.0(6) . . . . ?
N4 C19 C25 N8 5.7(5) . . . . ?
C22 C19 C25 N8 -172.2(4) . . . . ?
N4 C19 C25 C46 -170.6(4) . . . . ?
C22 C19 C25 C46 11.4(7) . . . . ?
N5 C23 C26 C36 -177.0(4) . . . . ?
C34 C23 C26 C36 -2.3(7) . . . . ?
C16 C12 C27 C38 0.5(7) . . . . ?
C51 N5 C28 C33 -5.8(5) . . . . ?
C23 N5 C28 C33 150.4(5) . . . . ?
C51 N5 C28 C15 175.2(5) . . . . ?
C23 N5 C28 C15 -28.6(9) . . . . ?
N2 C15 C28 N5 -18.1(10) . . . . ?
C17 C15 C28 N5 163.3(5) . . . . ?
N2 C15 C28 C33 163.0(5) . . . . ?
C17 C15 C28 C33 -15.6(6) . . . . ?
C25 N8 C29 N4 -1.0(6) . . . . ?
C25 N8 C29 C42 -179.9(5) . . . . ?
C19 N4 C29 N8 4.5(5) . . . . ?
C16 N4 C29 N8 -157.9(4) . . . . ?
C19 N4 C29 C42 -176.4(5) . . . . ?
C16 N4 C29 C42 21.1(7) . . . . ?
C37 C11 C30 C35 -168.5(4) . . . . ?
C14 C11 C30 C35 5.5(7) . . . . ?
N3 C21 C31 C45 176.7(5) . . . . ?
C43 C21 C31 C45 -5.7(7) . . . . ?
C24 N9 C32 C47 172.5(5) . . . . ?
C24 N9 C32 C22 -3.7(5) . . . . ?
N3 C22 C32 N9 5.3(5) . . . . ?
C19 C22 C32 N9 -173.7(4) . . . . ?
N3 C22 C32 C47 -171.2(4) . . . . ?
C19 C22 C32 C47 9.8(7) . . . . ?
C51 N60 C33 C28 -4.1(6) . . . . ?
C51 N60 C33 C49 170.8(5) . . . . ?
N5 C28 C33 N60 6.3(5) . . . . ?
C15 C28 C33 N60 -174.5(4) . . . . ?
N5 C28 C33 C49 -168.8(4) . . . . ?
C15 C28 C33 C49 10.4(7) . . . . ?
C26 C23 C34 C48 3.5(7) . . . . ?
N5 C23 C34 C48 178.6(5) . . . . ?
C26 C23 C34 C56 -171.3(5) . . . . ?
N5 C23 C34 C56 3.7(7) . . . . ?
C11 C30 C35 C13 -4.1(7) . . . . ?
N6 C13 C35 C30 170.6(5) . . . . ?
N2 C13 C35 C30 -7.4(7) . . . . ?
C23 C26 C36 C44 0.3(8) . . . . ?
C14 C11 C37 C52 -2.8(7) . . . . ?
C30 C11 C37 C52 171.3(4) . . . . ?
C12 C27 C38 C39 2.2(8) . . . . ?
C27 C38 C39 C18 -1.4(8) . . . . ?
C16 C18 C39 C38 -2.0(8) . . . . ?
C50 C18 C39 C38 170.0(5) . . . . ?
C14 C20 C40 C52 1.1(8) . . . . ?
N6 C17 C41 C49 -171.4(5) . . . . ?
C15 C17 C41 C49 1.1(8) . . . . ?
N8 C29 C42 C50 171.1(5) . . . . ?
N4 C29 C42 C50 -7.8(8) . . . . ?
C31 C21 C43 C54 6.9(7) . . . . ?
N3 C21 C43 C54 -175.3(4) . . . . ?
C31 C21 C43 C53 -167.7(4) . . . . ?
N3 C21 C43 C53 10.1(7) . . . . ?
C26 C36 C44 C48 0.3(8) . . . . ?
C21 C31 C45 C57 0.2(8) . . . . ?
N8 C25 C46 C47 -175.4(5) . . . . ?
C19 C25 C46 C47 0.3(8) . . . . ?
C25 C46 C47 C32 -6.9(8) . . . . ?
N9 C32 C47 C46 -173.9(5) . . . . ?
C22 C32 C47 C46 1.9(8) . . . . ?
C36 C44 C48 C34 1.1(9) . . . . ?
C23 C34 C48 C44 -3.0(8) . . . . ?
C56 C34 C48 C44 171.9(5) . . . . ?
C17 C41 C49 C33 -6.7(8) . . . . ?
N60 C33 C49 C41 -173.4(5) . . . . ?
C28 C33 C49 C41 1.0(7) . . . . ?
C29 C42 C50 C18 -5.0(9) . . . . ?
C39 C18 C50 C42 -167.1(5) . . . . ?
C16 C18 C50 C42 4.9(8) . . . . ?
C33 N60 C51 N5 0.2(6) . . . . ?
C33 N60 C51 C58 -178.4(5) . . . . ?
C28 N5 C51 N60 3.6(6) . . . . ?
C23 N5 C51 N60 -155.2(4) . . . . ?
C28 N5 C51 C58 -177.6(5) . . . . ?
C23 N5 C51 C58 23.6(7) . . . . ?
C11 C37 C52 C40 0.9(8) . . . . ?
C20 C40 C52 C37 0.0(8) . . . . ?
C54 C43 C53 C55 -171.2(5) . . . . ?
C21 C43 C53 C55 3.1(8) . . . . ?
C21 C43 C54 C57 -2.8(8) . . . . ?
C53 C43 C54 C57 171.6(5) . . . . ?
C43 C53 C55 C24 -6.2(9) . . . . ?
N9 C24 C55 C53 177.3(5) . . . . ?
N3 C24 C55 C53 -4.1(8) . . . . ?
C48 C34 C56 C58 -167.2(6) . . . . ?
C23 C34 C56 C58 7.5(9) . . . . ?
C43 C54 C57 C45 -2.5(8) . . . . ?
C31 C45 C57 C54 3.9(8) . . . . ?
C34 C56 C58 C51 -3.3(9) . . . . ?
N60 C51 C58 C56 166.7(6) . . . . ?
N5 C51 C58 C56 -11.8(8) . . . . ?
